data_4315325
loop_
_publ_author_name
'Joanne Ledger'
'Ramamoorthy Boomishankar'
'Alexander Steiner'

_publ_section_title
;
 Aqueous Chemistry of Chlorocyclophosphazenes: Phosphates {PO2},
 Phosphamides {P(O)NHR}, and the first Phosphites {PHO} and Pyrophosphates
 {(PO)2O} of These Heterocycles
;
_journal_name_full 'Inorganic Chemistry'
_journal_page_first 3896
_journal_page_last 3904
_journal_paper_doi 10.1021/ic100076t
_journal_volume 49
_journal_year 2010
_chemical_formula_sum 'C105 H222 K6 N42 O6 P18'
_chemical_formula_weight 2961.31
_chemical_name_systematic
; 
 ? 
;
_space_group_IT_number 14
_symmetry_cell_setting monoclinic
_symmetry_space_group_name_Hall '-P 2yn'
_symmetry_space_group_name_H-M 'P 1 21/n 1'
_atom_sites_solution_hydrogens geom
_atom_sites_solution_primary direct
_atom_sites_solution_secondary difmap
_audit_creation_method SHELXL-97
_cell_angle_alpha 90.00
_cell_angle_beta 94.812(2)
_cell_angle_gamma 90.00
_cell_formula_units_Z 2
_cell_length_a 19.7445(18)
_cell_length_b 15.9190(14)
_cell_length_c 24.802(2)
_cell_measurement_temperature 100(2)
_cell_volume 7768.1(12)
_computing_structure_refinement 'SHELXL-97 (Sheldrick, 1997)'
_computing_structure_solution 'SHELXS-97 (Sheldrick, 1990)'
_diffrn_ambient_temperature 100(2)
_diffrn_measured_fraction_theta_full 0.992
_diffrn_measured_fraction_theta_max 0.992
_diffrn_measurement_device_type 'Bruker Smart Apex'
_diffrn_measurement_method /w
_diffrn_radiation_monochromator graphite
_diffrn_radiation_source 'fine-focus sealed tube'
_diffrn_radiation_type MoK\a
_diffrn_radiation_wavelength 0.71073
_diffrn_reflns_av_R_equivalents 0.0758
_diffrn_reflns_av_sigmaI/netI 0.0918
_diffrn_reflns_limit_h_max 21
_diffrn_reflns_limit_h_min -15
_diffrn_reflns_limit_k_max 17
_diffrn_reflns_limit_k_min -17
_diffrn_reflns_limit_l_max 26
_diffrn_reflns_limit_l_min -26
_diffrn_reflns_number 31072
_diffrn_reflns_theta_full 22.49
_diffrn_reflns_theta_max 22.49
_diffrn_reflns_theta_min 4.13
_exptl_absorpt_coefficient_mu 0.413
_exptl_absorpt_correction_T_max 1.000
_exptl_absorpt_correction_T_min 0.596
_exptl_absorpt_correction_type multi-scan
_exptl_crystal_colour colourless
_exptl_crystal_density_diffrn 1.266
_exptl_crystal_density_method 'not measured'
_exptl_crystal_description prism
_exptl_crystal_F_000 3156
_exptl_crystal_size_max 0.20
_exptl_crystal_size_mid 0.20
_exptl_crystal_size_min 0.15
_refine_diff_density_max 1.355
_refine_diff_density_min -0.340
_refine_diff_density_rms 0.089
_refine_ls_extinction_method none
_refine_ls_goodness_of_fit_ref 1.052
_refine_ls_hydrogen_treatment mixed
_refine_ls_matrix_type full
_refine_ls_number_parameters 762
_refine_ls_number_reflns 10059
_refine_ls_number_restraints 266
_refine_ls_restrained_S_all 1.053
_refine_ls_R_factor_all 0.1180
_refine_ls_R_factor_gt 0.0810
_refine_ls_shift/su_max 0.001
_refine_ls_shift/su_mean 0.000
_refine_ls_structure_factor_coef Fsqd
_refine_ls_weighting_details 'calc w=1/[\s^2^(Fo^2^)+(0.0871P)^2^+22.9154P] where P=(Fo^2^+2Fc^2^)/3'
_refine_ls_weighting_scheme calc
_refine_ls_wR_factor_gt 0.1854
_refine_ls_wR_factor_ref 0.2035
_reflns_number_gt 6961
_reflns_number_total 10059
_reflns_threshold_expression >2sigma(I)
_cod_data_source_file ic100076t_si_002_8.cif
_cod_data_source_block bsr52a
_cod_original_cell_volume 7768.0(12)
_cod_database_code 4315325

loop_
_symmetry_equiv_pos_as_xyz
'x, y, z'
'-x+1/2, y+1/2, -z+1/2'
'-x, -y, -z'
'x-1/2, -y-1/2, z-1/2'

loop_
_atom_site_label
_atom_site_type_symbol
_atom_site_fract_x
_atom_site_fract_y
_atom_site_fract_z
_atom_site_U_iso_or_equiv
_atom_site_adp_type
_atom_site_occupancy
_atom_site_symmetry_multiplicity
_atom_site_calc_flag
_atom_site_refinement_flags
_atom_site_disorder_assembly
_atom_site_disorder_group
K1 K 0.48681(8) 0.05266(9) 0.93233(6) 0.0293(4) Uani 1 1 d . . .
K2 K 0.54380(7) 0.20186(9) 1.06016(6) 0.0274(4) Uani 1 1 d . C .
K3 K 0.35910(8) 0.11151(9) 1.04532(6) 0.0302(4) Uani 1 1 d . . .
P11 P 0.66261(9) 0.08293(11) 1.00773(7) 0.0253(4) Uani 1 1 d D . .
H11 H 0.698(2) 0.067(3) 1.0521(15) 0.012(8) Uiso 1 1 d D . .
P12 P 0.70813(9) 0.24238(12) 0.97743(7) 0.0311(5) Uani 1 1 d . C .
P13 P 0.74592(9) 0.10010(12) 0.92129(8) 0.0316(5) Uani 1 1 d . A .
O1 O 0.5931(2) 0.0455(3) 1.01141(17) 0.0280(11) Uani 1 1 d . . .
N11 N 0.7009(3) 0.0453(3) 0.9584(2) 0.0329(15) Uani 1 1 d . . .
N12 N 0.6600(3) 0.1842(3) 1.0095(2) 0.0273(13) Uani 1 1 d . . .
N13 N 0.7457(3) 0.1981(4) 0.9302(2) 0.0353(15) Uani 1 1 d . . .
P21 P 0.45967(9) 0.13667(11) 1.16047(7) 0.0278(5) Uani 1 1 d D . .
H21 H 0.453(3) 0.091(3) 1.2018(16) 0.012(8) Uiso 1 1 d D . .
P22 P 0.38420(9) 0.28239(11) 1.17398(7) 0.0289(5) Uani 1 1 d . . .
P23 P 0.52438(10) 0.29047(12) 1.19091(7) 0.0316(5) Uani 1 1 d . . .
O2 O 0.4688(2) 0.0798(3) 1.11366(17) 0.0287(11) Uani 1 1 d . . .
N21 N 0.5258(3) 0.1931(4) 1.1767(2) 0.0335(14) Uani 1 1 d . C .
N22 N 0.3906(3) 0.1919(3) 1.1492(2) 0.0286(14) Uani 1 1 d . C .
N23 N 0.4519(3) 0.3345(3) 1.1870(2) 0.0317(14) Uani 1 1 d . C .
P31 P 0.39740(10) 0.22981(12) 0.94014(7) 0.0322(5) Uani 1 1 d D C .
H31 H 0.410(3) 0.308(2) 0.938(2) 0.012(8) Uiso 1 1 d D . .
P32 P 0.25729(12) 0.22505(14) 0.90690(8) 0.0451(6) Uani 1 1 d . B .
P33 P 0.35373(11) 0.18505(13) 0.83419(7) 0.0388(5) Uani 1 1 d . . .
O3 O 0.4443(2) 0.1928(3) 0.98467(17) 0.0333(12) Uani 1 1 d . C .
N31 N 0.4105(3) 0.1912(4) 0.8819(2) 0.0481(18) Uani 1 1 d . C .
N32 N 0.3190(3) 0.2230(4) 0.9532(2) 0.0350(15) Uani 1 1 d . . .
N33 N 0.2778(3) 0.2012(4) 0.8476(2) 0.0372(15) Uani 1 1 d . B .
C11 C 0.8314(6) 0.2591(8) 1.1065(4) 0.089(4) Uani 1 1 d . . .
H11A H 0.8613 0.2169 1.1246 0.134 Uiso 1 1 calc R . .
H11B H 0.7912 0.2667 1.1266 0.134 Uiso 1 1 calc R . .
H11C H 0.8557 0.3126 1.1051 0.134 Uiso 1 1 calc R . .
C12 C 0.8101(5) 0.2310(6) 1.0510(4) 0.064(3) Uani 1 1 d . C .
H12A H 0.8510 0.2227 1.0311 0.077 Uiso 1 1 calc R . .
H12B H 0.7867 0.1761 1.0527 0.077 Uiso 1 1 calc R . .
N14 N 0.7646(3) 0.2907(4) 1.0211(3) 0.0445(17) Uani 1 1 d . . .
C13 C 0.8022(4) 0.3618(5) 0.9997(4) 0.056(2) Uani 1 1 d . C .
H13A H 0.8306 0.3413 0.9715 0.068 Uiso 1 1 calc R . .
H13B H 0.8326 0.3868 1.0292 0.068 Uiso 1 1 calc R . .
C14 C 0.7538(4) 0.4275(5) 0.9761(3) 0.053(2) Uani 1 1 d . . .
H14A H 0.7801 0.4740 0.9613 0.063 Uiso 1 1 calc R C .
H14B H 0.7278 0.4509 1.0051 0.063 Uiso 1 1 calc R . .
C15 C 0.7049(4) 0.3925(5) 0.9317(3) 0.045(2) Uani 1 1 d . C .
H15A H 0.6747 0.4380 0.9167 0.054 Uiso 1 1 calc R . .
H15B H 0.7307 0.3707 0.9022 0.054 Uiso 1 1 calc R . .
N15 N 0.6632(3) 0.3241(3) 0.9522(2) 0.0337(15) Uani 1 1 d . . .
C16 C 0.6038(4) 0.3039(5) 0.9147(3) 0.0407(19) Uani 1 1 d . C .
H16A H 0.5842 0.2500 0.9259 0.049 Uiso 1 1 calc R . .
H16B H 0.6191 0.2959 0.8780 0.049 Uiso 1 1 calc R . .
C17 C 0.5499(4) 0.3690(5) 0.9120(3) 0.048(2) Uani 1 1 d . . .
H17A H 0.5121 0.3514 0.8863 0.072 Uiso 1 1 calc R C .
H17B H 0.5684 0.4223 0.9001 0.072 Uiso 1 1 calc R . .
H17C H 0.5334 0.3763 0.9480 0.072 Uiso 1 1 calc R . .
C21 C 0.9444(4) 0.1062(7) 0.9503(5) 0.085(3) Uani 1 1 d . . .
H21A H 0.9804 0.1425 0.9385 0.127 Uiso 1 1 calc R . .
H21B H 0.9594 0.0475 0.9500 0.127 Uiso 1 1 calc R . .
H21C H 0.9345 0.1219 0.9870 0.127 Uiso 1 1 calc R . .
C22 C 0.8808(4) 0.1164(5) 0.9121(4) 0.054(2) Uani 1 1 d . C .
H22A H 0.8663 0.1759 0.9120 0.064 Uiso 1 1 calc R . .
H22B H 0.8913 0.1015 0.8750 0.064 Uiso 1 1 calc R . .
N16 N 0.8247(3) 0.0627(4) 0.9280(3) 0.0401(16) Uani 1 1 d . . .
C23 C 0.8290(4) -0.0250(5) 0.9103(3) 0.041(2) Uani 1 1 d . C .
H23A H 0.8009 -0.0605 0.9326 0.049 Uiso 1 1 calc R . .
H23B H 0.8767 -0.0443 0.9165 0.049 Uiso 1 1 calc R . .
C24 C 0.8052(4) -0.0365(5) 0.8515(3) 0.0390(19) Uani 1 1 d . . .
H24A H 0.8085 -0.0966 0.8418 0.047 Uiso 1 1 calc R C .
H24B H 0.8351 -0.0043 0.8290 0.047 Uiso 1 1 calc R . .
C25 C 0.7327(4) -0.0073(4) 0.8395(3) 0.0358(18) Uani 1 1 d . A .
H25A H 0.7202 -0.0125 0.8001 0.043 Uiso 1 1 calc R . .
H25B H 0.7024 -0.0449 0.8583 0.043 Uiso 1 1 calc R . .
N17 N 0.7211(3) 0.0794(4) 0.8560(2) 0.0362(15) Uani 1 1 d D . .
C26 C 0.6467(5) 0.0968(7) 0.8421(4) 0.027(3) Uiso 0.625(15) 1 d PD A 1
H26A H 0.6324 0.1442 0.8644 0.033 Uiso 0.625(15) 1 calc PR A 1
H26B H 0.6198 0.0468 0.8508 0.033 Uiso 0.625(15) 1 calc PR A 1
C27 C 0.6322(6) 0.1184(8) 0.7825(5) 0.046(4) Uiso 0.625(15) 1 d PD A 1
H27A H 0.5835 0.1294 0.7747 0.070 Uiso 0.625(15) 1 calc PR A 1
H27B H 0.6456 0.0712 0.7604 0.070 Uiso 0.625(15) 1 calc PR A 1
H27C H 0.6581 0.1685 0.7740 0.070 Uiso 0.625(15) 1 calc PR A 1
C26' C 0.6718(9) 0.1392(13) 0.8279(9) 0.058(8) Uiso 0.375(15) 1 d PD A 2
H26C H 0.6766 0.1388 0.7885 0.069 Uiso 0.375(15) 1 calc PR A 2
H26D H 0.6807 0.1970 0.8416 0.069 Uiso 0.375(15) 1 calc PR A 2
C27' C 0.6007(11) 0.1121(16) 0.8389(10) 0.068(8) Uiso 0.375(15) 1 d PD A 2
H27D H 0.5673 0.1476 0.8183 0.102 Uiso 0.375(15) 1 calc PR A 2
H27E H 0.5950 0.1177 0.8777 0.102 Uiso 0.375(15) 1 calc PR A 2
H27F H 0.5937 0.0534 0.8280 0.102 Uiso 0.375(15) 1 calc PR A 2
C31 C 0.3913(5) 0.3867(6) 1.0568(4) 0.070(3) Uani 1 1 d . C .
H31A H 0.3885 0.3853 1.0172 0.105 Uiso 1 1 calc R . .
H31B H 0.4335 0.3595 1.0713 0.105 Uiso 1 1 calc R . .
H31C H 0.3909 0.4451 1.0692 0.105 Uiso 1 1 calc R . .
C32 C 0.3349(6) 0.3434(6) 1.0753(4) 0.071(3) Uani 1 1 d . . .
H32A H 0.3354 0.2853 1.0611 0.085 Uiso 1 1 calc R C .
H32B H 0.2930 0.3706 1.0590 0.085 Uiso 1 1 calc R . .
N24 N 0.3307(3) 0.3389(4) 1.1330(2) 0.0409(16) Uani 1 1 d . C .
C33 C 0.3141(5) 0.4212(5) 1.1561(3) 0.051(2) Uani 1 1 d . . .
H33A H 0.2810 0.4506 1.1305 0.061 Uiso 1 1 calc R C .
H33B H 0.3558 0.4558 1.1606 0.061 Uiso 1 1 calc R . .
C34 C 0.2849(5) 0.4133(5) 1.2096(4) 0.063(3) Uani 1 1 d . C .
H34A H 0.2399 0.3856 1.2042 0.075 Uiso 1 1 calc R . .
H34B H 0.2779 0.4702 1.2242 0.075 Uiso 1 1 calc R . .
C35 C 0.3291(4) 0.3641(5) 1.2503(3) 0.048(2) Uani 1 1 d . . .
H35A H 0.3722 0.3949 1.2589 0.058 Uiso 1 1 calc R C .
H35B H 0.3060 0.3592 1.2841 0.058 Uiso 1 1 calc R . .
N25 N 0.3444(3) 0.2795(3) 1.2309(2) 0.0308(14) Uani 1 1 d . C .
C36 C 0.2910(4) 0.2184(5) 1.2356(3) 0.047(2) Uani 1 1 d . . .
H36A H 0.2980 0.1706 1.2111 0.057 Uiso 1 1 calc R C .
H36B H 0.2467 0.2444 1.2238 0.057 Uiso 1 1 calc R . .
C37 C 0.2886(5) 0.1857(6) 1.2926(3) 0.063(3) Uani 1 1 d . C .
H37A H 0.2517 0.1447 1.2936 0.094 Uiso 1 1 calc R . .
H37B H 0.2806 0.2326 1.3169 0.094 Uiso 1 1 calc R . .
H37C H 0.3320 0.1587 1.3043 0.094 Uiso 1 1 calc R . .
C41 C 0.5831(5) 0.4532(6) 1.0837(4) 0.063(3) Uani 1 1 d . C .
H41A H 0.5771 0.5140 1.0792 0.094 Uiso 1 1 calc R . .
H41B H 0.5525 0.4238 1.0568 0.094 Uiso 1 1 calc R . .
H41C H 0.6302 0.4382 1.0786 0.094 Uiso 1 1 calc R . .
C42 C 0.5669(4) 0.4286(5) 1.1390(3) 0.041(2) Uani 1 1 d . . .
H42A H 0.5975 0.4591 1.1660 0.050 Uiso 1 1 calc R C .
H42B H 0.5196 0.4452 1.1443 0.050 Uiso 1 1 calc R . .
N26 N 0.5746(3) 0.3369(4) 1.1483(2) 0.0312(14) Uani 1 1 d . C .
C43 C 0.6464(4) 0.3109(5) 1.1579(3) 0.043(2) Uani 1 1 d . . .
H43A H 0.6736 0.3398 1.1317 0.052 Uiso 1 1 calc R C .
H43B H 0.6500 0.2497 1.1518 0.052 Uiso 1 1 calc R . .
C44 C 0.6754(4) 0.3320(6) 1.2157(3) 0.055(2) Uani 1 1 d . C .
H44A H 0.7236 0.3143 1.2206 0.066 Uiso 1 1 calc R . .
H44B H 0.6737 0.3935 1.2213 0.066 Uiso 1 1 calc R . .
C45 C 0.6356(4) 0.2881(6) 1.2575(3) 0.055(2) Uani 1 1 d . . .
H45A H 0.6402 0.2265 1.2535 0.066 Uiso 1 1 calc R C .
H45B H 0.6549 0.3037 1.2942 0.066 Uiso 1 1 calc R . .
N27 N 0.5630(3) 0.3109(4) 1.2512(2) 0.0448(17) Uani 1 1 d . C .
C46 C 0.5260(5) 0.2945(9) 1.2990(5) 0.093(4) Uani 1 1 d . . .
H46A H 0.5468 0.3284 1.3295 0.111 Uiso 1 1 calc R C .
H46B H 0.4786 0.3140 1.2914 0.111 Uiso 1 1 calc R . .
C47 C 0.5249(8) 0.2119(9) 1.3149(5) 0.120(5) Uani 1 1 d . C .
H47A H 0.4993 0.2068 1.3470 0.180 Uiso 1 1 calc R . .
H47B H 0.5715 0.1921 1.3236 0.180 Uiso 1 1 calc R . .
H47C H 0.5030 0.1778 1.2855 0.180 Uiso 1 1 calc R . .
C51 C 0.1529(5) 0.0201(7) 0.8992(5) 0.091(4) Uani 1 1 d . . .
H51A H 0.1683 -0.0384 0.9015 0.137 Uiso 1 1 calc R . .
H51B H 0.1418 0.0353 0.8612 0.137 Uiso 1 1 calc R . .
H51C H 0.1124 0.0265 0.9191 0.137 Uiso 1 1 calc R . .
C52 C 0.2102(4) 0.0785(6) 0.9243(4) 0.057(2) Uani 1 1 d . C .
H52A H 0.2215 0.0618 0.9625 0.068 Uiso 1 1 calc R . .
H52B H 0.2513 0.0699 0.9047 0.068 Uiso 1 1 calc R . .
N34 N 0.1934(3) 0.1647(5) 0.9228(3) 0.0552(19) Uani 1 1 d . . .
C53 C 0.1521(5) 0.1909(8) 0.9668(4) 0.080(3) Uani 1 1 d . C .
H53A H 0.1159 0.1488 0.9706 0.096 Uiso 1 1 calc R . .
H53B H 0.1813 0.1923 1.0013 0.096 Uiso 1 1 calc R . .
C54 C 0.1212(8) 0.2724(9) 0.9576(5) 0.111(5) Uani 1 1 d . . .
H54A H 0.0949 0.2871 0.9885 0.133 Uiso 1 1 calc R C .
H54B H 0.0894 0.2704 0.9246 0.133 Uiso 1 1 calc R . .
C55 C 0.1723(6) 0.3361(7) 0.9513(4) 0.077(3) Uani 1 1 d . B .
H55A H 0.2025 0.3400 0.9852 0.093 Uiso 1 1 calc R . .
H55B H 0.1497 0.3912 0.9451 0.093 Uiso 1 1 calc R . .
N35 N 0.2152(4) 0.3171(5) 0.9042(3) 0.072(2) Uani 1 1 d D . .
C56 C 0.2548(5) 0.3859(6) 0.8931(4) 0.043(3) Uiso 0.757(11) 1 d PDU B 1
H56A H 0.2947 0.3657 0.8752 0.052 Uiso 0.757(11) 1 calc PR B 1
H56B H 0.2721 0.4118 0.9279 0.052 Uiso 0.757(11) 1 calc PR B 1
C57 C 0.2187(6) 0.4551(7) 0.8571(5) 0.093(3) Uiso 1 1 d DU . .
H57A H 0.2508 0.5007 0.8516 0.139 Uiso 1 1 calc R B 1
H57B H 0.1800 0.4773 0.8749 0.139 Uiso 1 1 calc R B 1
H57C H 0.2025 0.4309 0.8220 0.139 Uiso 1 1 calc R B 1
C56' C 0.2139(17) 0.3596(12) 0.8540(8) 0.043(3) Uiso 0.243(11) 1 d PDU B 2
H56C H 0.1713 0.3446 0.8323 0.052 Uiso 0.243(11) 1 calc PR B 2
H56D H 0.2521 0.3386 0.8343 0.052 Uiso 0.243(11) 1 calc PR B 2
C61 C 0.3504(17) 0.4062(12) 0.7640(14) 0.127(13) Uiso 0.482(8) 1 d PDU C 1
H61A H 0.3197 0.4406 0.7401 0.191 Uiso 0.482(8) 1 calc PR C 1
H61B H 0.3965 0.4097 0.7524 0.191 Uiso 0.482(8) 1 calc PR C 1
H61C H 0.3503 0.4269 0.8013 0.191 Uiso 0.482(8) 1 calc PR C 1
C62 C 0.3263(6) 0.3141(7) 0.7615(5) 0.015(3) Uiso 0.482(8) 1 d PDU C 1
H62A H 0.2797 0.3092 0.7732 0.019 Uiso 0.482(8) 1 calc PR C 1
H62B H 0.3264 0.2919 0.7242 0.019 Uiso 0.482(8) 1 calc PR C 1
N36 N 0.3753(6) 0.2679(9) 0.7986(5) 0.048(4) Uiso 0.482(8) 1 d PDU C 1
C63 C 0.4397(8) 0.2548(11) 0.7751(8) 0.059(5) Uiso 0.482(8) 1 d PDU C 1
H63A H 0.4766 0.2461 0.8041 0.070 Uiso 0.482(8) 1 calc PR C 1
H63B H 0.4510 0.3046 0.7538 0.070 Uiso 0.482(8) 1 calc PR C 1
C64 C 0.4328(10) 0.1778(11) 0.7387(7) 0.047(5) Uiso 0.482(8) 1 d PDU C 1
H64A H 0.3991 0.1906 0.7080 0.057 Uiso 0.482(8) 1 calc PR C 1
H64B H 0.4770 0.1683 0.7236 0.057 Uiso 0.482(8) 1 calc PR C 1
C65 C 0.4121(8) 0.0973(10) 0.7642(8) 0.047(5) Uiso 0.482(8) 1 d PDU C 1
H65A H 0.4042 0.0533 0.7362 0.056 Uiso 0.482(8) 1 calc PR C 1
H65B H 0.4487 0.0779 0.7910 0.056 Uiso 0.482(8) 1 calc PR C 1
N37 N 0.3490(7) 0.1118(8) 0.7912(6) 0.050(4) Uiso 0.482(8) 1 d PDU C 1
C66 C 0.3070(5) 0.0355(6) 0.7964(5) 0.011(3) Uiso 0.482(8) 1 d PDU C 1
H66A H 0.2648 0.0541 0.8118 0.013 Uiso 0.482(8) 1 calc PR C 1
H66B H 0.2934 0.0162 0.7591 0.013 Uiso 0.482(8) 1 calc PR C 1
C67 C 0.3307(15) -0.0399(14) 0.8273(12) 0.090(8) Uiso 0.482(8) 1 d PDU C 1
H67A H 0.2947 -0.0824 0.8251 0.135 Uiso 0.482(8) 1 calc PR C 1
H67B H 0.3420 -0.0245 0.8653 0.135 Uiso 0.482(8) 1 calc PR C 1
H67C H 0.3711 -0.0626 0.8122 0.135 Uiso 0.482(8) 1 calc PR C 1
C61' C 0.3433(12) 0.3839(12) 0.7451(9) 0.075(7) Uiso 0.518(8) 1 d PDU C 2
H61D H 0.3492 0.4433 0.7548 0.112 Uiso 0.518(8) 1 calc PR C 2
H61E H 0.2947 0.3703 0.7409 0.112 Uiso 0.518(8) 1 calc PR C 2
H61F H 0.3633 0.3732 0.7109 0.112 Uiso 0.518(8) 1 calc PR C 2
C62' C 0.3782(9) 0.3300(9) 0.7890(7) 0.066(5) Uiso 0.518(8) 1 d PDU C 2
H62C H 0.3584 0.3419 0.8236 0.079 Uiso 0.518(8) 1 calc PR C 2
H62D H 0.4270 0.3448 0.7936 0.079 Uiso 0.518(8) 1 calc PR C 2
N36' N 0.3709(5) 0.2334(7) 0.7761(5) 0.036(3) Uiso 0.518(8) 1 d PDU C 2
C63' C 0.4306(7) 0.2106(9) 0.7476(6) 0.024(4) Uiso 0.518(8) 1 d PDU C 2
H63C H 0.4726 0.2247 0.7705 0.029 Uiso 0.518(8) 1 calc PR C 2
H63D H 0.4305 0.2432 0.7136 0.029 Uiso 0.518(8) 1 calc PR C 2
C64' C 0.4298(8) 0.1184(8) 0.7349(5) 0.038(4) Uiso 0.518(8) 1 d PDU C 2
H64C H 0.4704 0.1047 0.7157 0.046 Uiso 0.518(8) 1 calc PR C 2
H64D H 0.3892 0.1058 0.7101 0.046 Uiso 0.518(8) 1 calc PR C 2
C65' C 0.4291(8) 0.0626(10) 0.7844(6) 0.052(5) Uiso 0.518(8) 1 d PDU C 2
H65C H 0.4283 0.0029 0.7732 0.063 Uiso 0.518(8) 1 calc PR C 2
H65D H 0.4709 0.0723 0.8086 0.063 Uiso 0.518(8) 1 calc PR C 2
N37' N 0.3688(5) 0.0812(6) 0.8137(4) 0.027(3) Uiso 0.518(8) 1 d PDU C 2
C66' C 0.3542(9) 0.0033(11) 0.8424(7) 0.074(6) Uiso 0.518(8) 1 d PDU C 2
H66C H 0.3369 0.0189 0.8773 0.089 Uiso 0.518(8) 1 calc PR C 2
H66D H 0.3977 -0.0268 0.8507 0.089 Uiso 0.518(8) 1 calc PR C 2
C67' C 0.3051(13) -0.0565(13) 0.8145(11) 0.096(9) Uiso 0.518(8) 1 d PDU C 2
H67D H 0.2987 -0.1046 0.8381 0.145 Uiso 0.518(8) 1 calc PR C 2
H67E H 0.3229 -0.0761 0.7809 0.145 Uiso 0.518(8) 1 calc PR C 2
H67F H 0.2615 -0.0281 0.8059 0.145 Uiso 0.518(8) 1 calc PR C 2
C71 C 0.4724(10) 0.6285(12) 0.3410(6) 0.058(5) Uiso 0.512(14) 1 d PDU D 1
C72 C 0.4317(9) 0.6816(9) 0.3097(6) 0.043(4) Uiso 0.512(14) 1 d PDU D 1
H72 H 0.4178 0.7336 0.3240 0.051 Uiso 0.512(14) 1 calc PR D 1
C73 C 0.4110(8) 0.6597(10) 0.2578(6) 0.048(5) Uiso 0.512(14) 1 d PDU D 1
H73 H 0.3839 0.6971 0.2353 0.058 Uiso 0.512(14) 1 calc PR D 1
C74 C 0.4295(10) 0.5830(11) 0.2383(6) 0.052(5) Uiso 0.512(14) 1 d PDU D 1
H74 H 0.4146 0.5675 0.2022 0.062 Uiso 0.512(14) 1 calc PR D 1
C75 C 0.4696(11) 0.5281(11) 0.2701(8) 0.069(6) Uiso 0.512(14) 1 d PDU D 1
H75 H 0.4820 0.4751 0.2564 0.083 Uiso 0.512(14) 1 calc PR D 1
C76 C 0.4910(11) 0.5519(12) 0.3220(8) 0.077(7) Uiso 0.512(14) 1 d PDU D 1
H76 H 0.5186 0.5152 0.3447 0.092 Uiso 0.512(14) 1 calc PR D 1
C77 C 0.4941(13) 0.6520(16) 0.3973(8) 0.125(10) Uiso 0.512(14) 1 d PDU D 1
H77A H 0.4752 0.7071 0.4053 0.188 Uiso 0.512(14) 1 calc PR D 1
H77B H 0.5438 0.6544 0.4020 0.188 Uiso 0.512(14) 1 calc PR D 1
H77C H 0.4776 0.6100 0.4219 0.188 Uiso 0.512(14) 1 calc PR D 1
C71' C 0.4514(9) 0.6637(10) 0.3357(7) 0.046(5) Uiso 0.488(14) 1 d PDU D 2
C72' C 0.4150(10) 0.6752(11) 0.2865(8) 0.067(6) Uiso 0.488(14) 1 d PDU D 2
H72' H 0.3882 0.7244 0.2807 0.080 Uiso 0.488(14) 1 calc PR D 2
C73' C 0.4163(11) 0.6175(14) 0.2453(7) 0.072(6) Uiso 0.488(14) 1 d PDU D 2
H73' H 0.3901 0.6261 0.2119 0.087 Uiso 0.488(14) 1 calc PR D 2
C74' C 0.4559(8) 0.5476(11) 0.2532(6) 0.032(4) Uiso 0.488(14) 1 d PDU D 2
H74' H 0.4589 0.5081 0.2248 0.039 Uiso 0.488(14) 1 calc PR D 2
C75' C 0.4915(9) 0.5346(9) 0.3027(7) 0.043(5) Uiso 0.488(14) 1 d PDU D 2
H75' H 0.5173 0.4846 0.3086 0.052 Uiso 0.488(14) 1 calc PR D 2
C76' C 0.4905(9) 0.5927(10) 0.3439(6) 0.045(5) Uiso 0.488(14) 1 d PDU D 2
H76' H 0.5164 0.5837 0.3775 0.054 Uiso 0.488(14) 1 calc PR D 2
C77' C 0.4444(6) 0.7339(6) 0.3750(5) 0.141(12) Uiso 0.488(14) 1 d PDU D 2
H77D H 0.4711 0.7210 0.4091 0.212 Uiso 0.488(14) 1 calc PR D 2
H77E H 0.3965 0.7405 0.3817 0.212 Uiso 0.488(14) 1 calc PR D 2
H77F H 0.4610 0.7862 0.3600 0.212 Uiso 0.488(14) 1 calc PR D 2
C81 C -0.0123(6) 0.5667(6) 0.9356(5) 0.132(10) Uiso 0.50 1 d PRU . .
C82 C 0.0346(6) 0.5241(6) 0.9076(5) 0.101(7) Uiso 0.50 1 d PRU . .
H82 H 0.0814 0.5220 0.9200 0.121 Uiso 0.50 1 calc PR . .
C83 C 0.0118(6) 0.4885(6) 0.8650(5) 0.109(8) Uiso 0.50 1 d PRU . .
H83 H 0.0413 0.4632 0.8413 0.131 Uiso 0.50 1 calc PR . .
C84 C -0.0623(6) 0.4873(6) 0.8528(5) 0.112(8) Uiso 0.50 1 d PRU . .
H84 H -0.0771 0.4581 0.8205 0.135 Uiso 0.50 1 calc PR . .
C85 C -0.1001(6) 0.5119(6) 0.8725(5) 0.123(9) Uiso 0.50 1 d PRU . .
H85 H -0.1456 0.5096 0.8569 0.148 Uiso 0.50 1 calc PR . .
C86 C -0.0857(6) 0.5484(6) 0.9214(5) 0.150(11) Uiso 0.50 1 d PRU . .
H86 H -0.1198 0.5614 0.9449 0.181 Uiso 0.50 1 calc PR . .
C87 C 0.0104(6) 0.6107(6) 0.9897(5) 0.205(17) Uiso 0.50 1 d PRU . .
H87A H -0.0289 0.6378 1.0040 0.308 Uiso 0.50 1 calc PR . .
H87B H 0.0448 0.6533 0.9836 0.308 Uiso 0.50 1 calc PR . .
H87C H 0.0297 0.5691 1.0157 0.308 Uiso 0.50 1 calc PR . .

loop_
_atom_site_aniso_label
_atom_site_aniso_U_11
_atom_site_aniso_U_22
_atom_site_aniso_U_33
_atom_site_aniso_U_23
_atom_site_aniso_U_13
_atom_site_aniso_U_12
K1 0.0389(9) 0.0255(8) 0.0255(8) 0.0011(6) 0.0136(7) 0.0049(7)
K2 0.0263(8) 0.0339(9) 0.0233(8) -0.0047(7) 0.0090(6) 0.0016(7)
K3 0.0281(9) 0.0319(9) 0.0311(9) -0.0050(7) 0.0052(7) 0.0012(7)
P11 0.0240(10) 0.0305(10) 0.0224(10) 0.0002(8) 0.0086(8) -0.0008(8)
P12 0.0287(11) 0.0327(11) 0.0328(11) 0.0005(8) 0.0086(9) -0.0041(9)
P13 0.0250(11) 0.0348(11) 0.0374(11) 0.0046(9) 0.0161(9) 0.0011(9)
O1 0.030(3) 0.030(3) 0.026(3) -0.001(2) 0.016(2) -0.004(2)
N11 0.035(4) 0.031(3) 0.035(4) 0.001(3) 0.021(3) -0.004(3)
N12 0.028(3) 0.029(3) 0.025(3) -0.002(3) 0.008(3) -0.002(3)
N13 0.025(3) 0.039(4) 0.044(4) 0.006(3) 0.016(3) -0.009(3)
P21 0.0307(11) 0.0337(11) 0.0201(10) -0.0021(8) 0.0095(8) -0.0025(9)
P22 0.0312(11) 0.0332(11) 0.0245(10) -0.0072(8) 0.0144(8) -0.0019(9)
P23 0.0328(11) 0.0390(12) 0.0243(10) -0.0083(8) 0.0092(8) -0.0055(9)
O2 0.032(3) 0.031(3) 0.025(3) -0.006(2) 0.006(2) 0.004(2)
N21 0.036(4) 0.038(4) 0.027(3) -0.002(3) 0.008(3) 0.004(3)
N22 0.024(3) 0.033(3) 0.031(3) -0.007(3) 0.013(3) -0.005(3)
N23 0.029(3) 0.037(3) 0.032(3) -0.013(3) 0.019(3) -0.005(3)
P31 0.0452(12) 0.0299(11) 0.0210(10) 0.0007(8) 0.0010(9) 0.0089(9)
P32 0.0545(14) 0.0550(14) 0.0244(11) 0.0052(10) -0.0045(10) 0.0060(11)
P33 0.0538(14) 0.0427(12) 0.0189(10) 0.0031(9) -0.0021(9) -0.0102(11)
O3 0.042(3) 0.030(3) 0.027(3) -0.007(2) 0.003(2) 0.007(2)
N31 0.048(4) 0.075(5) 0.022(3) -0.008(3) 0.007(3) 0.023(4)
N32 0.044(4) 0.040(4) 0.021(3) 0.002(3) 0.001(3) 0.004(3)
N33 0.039(4) 0.044(4) 0.028(3) 0.001(3) -0.004(3) -0.007(3)
C11 0.103(9) 0.125(10) 0.040(6) -0.002(6) 0.011(6) -0.009(8)
C12 0.062(6) 0.077(7) 0.052(6) 0.000(5) -0.002(5) -0.024(5)
N14 0.038(4) 0.047(4) 0.046(4) 0.012(3) -0.008(3) -0.009(3)
C13 0.052(6) 0.053(6) 0.063(6) 0.007(5) 0.001(5) -0.031(5)
C14 0.062(6) 0.043(5) 0.055(6) -0.002(4) 0.019(5) -0.020(5)
C15 0.049(5) 0.035(5) 0.052(5) 0.002(4) 0.006(4) -0.014(4)
N15 0.040(4) 0.029(3) 0.032(3) -0.001(3) 0.003(3) -0.005(3)
C16 0.039(5) 0.039(5) 0.045(5) 0.002(4) 0.003(4) -0.005(4)
C17 0.044(5) 0.041(5) 0.059(6) 0.000(4) -0.002(4) -0.002(4)
C21 0.038(6) 0.096(8) 0.118(9) -0.036(7) 0.001(6) 0.002(6)
C22 0.025(4) 0.061(6) 0.076(6) -0.005(5) 0.016(4) -0.004(4)
N16 0.030(4) 0.039(4) 0.053(4) 0.000(3) 0.011(3) 0.001(3)
C23 0.031(4) 0.042(5) 0.052(5) 0.010(4) 0.011(4) 0.009(4)
C24 0.039(5) 0.033(4) 0.047(5) 0.006(4) 0.019(4) 0.005(4)
C25 0.033(4) 0.043(5) 0.033(4) 0.007(4) 0.014(4) 0.000(4)
N17 0.030(4) 0.045(4) 0.036(4) 0.004(3) 0.014(3) 0.015(3)
C31 0.092(8) 0.052(6) 0.070(7) -0.027(5) 0.038(6) -0.014(6)
C32 0.100(8) 0.046(6) 0.066(7) -0.001(5) 0.000(6) 0.012(6)
N24 0.062(4) 0.036(4) 0.025(4) 0.002(3) 0.004(3) -0.003(3)
C33 0.066(6) 0.038(5) 0.050(5) 0.008(4) 0.016(5) 0.008(4)
C34 0.074(7) 0.040(5) 0.082(7) 0.003(5) 0.052(6) 0.014(5)
C35 0.061(6) 0.042(5) 0.046(5) -0.003(4) 0.036(5) -0.001(4)
N25 0.033(3) 0.028(3) 0.033(3) -0.011(3) 0.013(3) 0.000(3)
C36 0.050(5) 0.045(5) 0.051(5) -0.007(4) 0.023(4) -0.003(4)
C37 0.077(7) 0.064(6) 0.051(6) 0.010(5) 0.025(5) -0.016(5)
C41 0.058(6) 0.060(6) 0.075(7) 0.024(5) 0.033(5) 0.014(5)
C42 0.034(5) 0.040(5) 0.052(5) -0.004(4) 0.012(4) -0.007(4)
N26 0.021(3) 0.041(4) 0.032(3) -0.006(3) 0.006(3) 0.002(3)
C43 0.027(4) 0.055(5) 0.048(5) 0.000(4) 0.005(4) 0.001(4)
C44 0.033(5) 0.068(6) 0.060(6) -0.002(5) -0.016(4) -0.003(4)
C45 0.068(6) 0.064(6) 0.030(5) -0.003(4) -0.014(4) -0.006(5)
N27 0.043(4) 0.066(5) 0.026(4) -0.005(3) 0.004(3) -0.007(4)
C46 0.060(7) 0.133(12) 0.084(9) 0.017(8) -0.009(6) 0.003(7)
C47 0.163(14) 0.114(11) 0.081(9) -0.016(8) 0.007(9) -0.002(10)
C51 0.051(6) 0.102(9) 0.118(10) 0.031(7) -0.019(6) -0.024(6)
C52 0.031(5) 0.086(7) 0.051(6) 0.007(5) -0.007(4) 0.012(5)
N34 0.044(4) 0.080(6) 0.042(4) 0.002(4) 0.010(3) 0.003(4)
C53 0.083(8) 0.124(10) 0.035(5) -0.001(6) 0.019(5) 0.032(7)
C54 0.137(12) 0.125(12) 0.075(9) 0.016(8) 0.037(8) 0.040(11)
C55 0.119(10) 0.076(7) 0.038(6) 0.004(5) 0.011(6) 0.048(7)
N35 0.097(6) 0.072(5) 0.043(5) 0.004(4) -0.008(4) 0.043(5)

loop_
_atom_type_symbol
_atom_type_description
_atom_type_scat_dispersion_real
_atom_type_scat_dispersion_imag
_atom_type_scat_source
C C 0.0033 0.0016 'International Tables Vol C Tables 4.2.6.8 and 6.1.1.4'
H H 0.0000 0.0000 'International Tables Vol C Tables 4.2.6.8 and 6.1.1.4'
N N 0.0061 0.0033 'International Tables Vol C Tables 4.2.6.8 and 6.1.1.4'
P P 0.1023 0.0942 'International Tables Vol C Tables 4.2.6.8 and 6.1.1.4'
O O 0.0106 0.0060 'International Tables Vol C Tables 4.2.6.8 and 6.1.1.4'
K K 0.2009 0.2494 'International Tables Vol C Tables 4.2.6.8 and 6.1.1.4'

loop_
_geom_angle_atom_site_label_1
_geom_angle_atom_site_label_2
_geom_angle_atom_site_label_3
_geom_angle
_geom_angle_site_symmetry_1
_geom_angle_site_symmetry_3
_geom_angle_publ_flag
O2 K1 O1 89.46(14) 3_657 3_657 ?
O2 K1 O3 177.47(16) 3_657 . ?
O1 K1 O3 90.62(14) 3_657 . ?
O2 K1 O1 90.80(14) 3_657 . ?
O1 K1 O1 92.94(13) 3_657 . ?
O3 K1 O1 86.67(14) . . ?
O2 K1 N31 127.92(16) 3_657 . ?
O1 K1 N31 111.09(17) 3_657 . ?
O3 K1 N31 54.32(15) . . ?
O1 K1 N31 132.63(17) . . ?
O2 K1 P31 156.12(12) 3_657 . ?
O1 K1 P31 97.15(10) 3_657 . ?
O3 K1 P31 26.30(10) . . ?
O1 K1 P31 111.63(10) . . ?
N31 K1 P31 28.79(11) . . ?
O2 K1 C66' 78.0(4) 3_657 . ?
O1 K1 C66' 75.7(3) 3_657 . ?
O3 K1 C66' 104.5(4) . . ?
O1 K1 C66' 163.9(3) . . ?
N31 K1 C66' 63.1(3) . . ?
P31 K1 C66' 81.4(3) . . ?
O2 K1 K1 90.20(11) 3_657 3_657 ?
O1 K1 K1 47.14(10) 3_657 3_657 ?
O3 K1 K1 88.00(11) . 3_657 ?
O1 K1 K1 45.80(9) . 3_657 ?
N31 K1 K1 139.06(13) . 3_657 ?
P31 K1 K1 111.10(6) . 3_657 ?
C66' K1 K1 121.9(3) . 3_657 ?
O2 K1 P11 89.48(11) 3_657 . ?
O1 K1 P11 111.48(11) 3_657 . ?
O3 K1 P11 88.14(11) . . ?
O1 K1 P11 18.60(9) . . ?
N31 K1 P11 122.14(15) . . ?
P31 K1 P11 109.08(6) . . ?
C66' K1 P11 165.7(3) . . ?
K1 K1 P11 64.36(5) 3_657 . ?
O2 K1 K3 41.29(10) 3_657 3_657 ?
O1 K1 K3 91.19(10) 3_657 3_657 ?
O3 K1 K3 136.18(11) . 3_657 ?
O1 K1 K3 49.51(9) . 3_657 ?
N31 K1 K3 156.44(13) . 3_657 ?
P31 K1 K3 159.98(6) . 3_657 ?
C66' K1 K3 118.4(3) . 3_657 ?
K1 K1 K3 62.51(4) 3_657 3_657 ?
P11 K1 K3 50.91(4) . 3_657 ?
O2 K1 K3 138.66(11) 3_657 . ?
O1 K1 K3 49.24(9) 3_657 . ?
O3 K1 K3 41.38(10) . . ?
O1 K1 K3 89.89(9) . . ?
N31 K1 K3 77.88(12) . . ?
P31 K1 K3 53.11(4) . . ?
C66' K1 K3 91.0(3) . . ?
K1 K1 K3 61.96(4) 3_657 . ?
P11 K1 K3 103.01(5) . . ?
K3 K1 K3 124.47(4) 3_657 . ?
O2 K1 K2 137.93(11) 3_657 . ?
O1 K1 K2 94.08(10) 3_657 . ?
O3 K1 K2 39.54(10) . . ?
O1 K1 K2 47.18(9) . . ?
N31 K1 K2 89.51(13) . . ?
P31 K1 K2 64.69(5) . . ?
C66' K1 K2 143.3(3) . . ?
K1 K1 K2 63.39(5) 3_657 . ?
P11 K1 K2 50.41(4) . . ?
K3 K1 K2 96.68(4) 3_657 . ?
K3 K1 K2 57.87(3) . . ?
O3 K2 N12 106.08(16) . . ?
O3 K2 O2 84.61(14) . . ?
N12 K2 O2 129.65(15) . . ?
O3 K2 N21 123.87(16) . . ?
N12 K2 N21 128.64(17) . . ?
O2 K2 N21 53.00(14) . . ?
O3 K2 O1 85.05(13) . . ?
N12 K2 O1 53.63(14) . . ?
O2 K2 O1 79.51(12) . . ?
N21 K2 O1 115.54(15) . . ?
O3 K2 N26 129.78(15) . . ?
N12 K2 N26 105.97(15) . . ?
O2 K2 N26 103.00(14) . . ?
N21 K2 N26 51.04(15) . . ?
O1 K2 N26 145.11(14) . . ?
O3 K2 P21 97.39(11) . . ?
N12 K2 P21 145.00(13) . . ?
O2 K2 P21 27.13(9) . . ?
N21 K2 P21 29.35(12) . . ?
O1 K2 P21 104.38(9) . . ?
N26 K2 P21 76.42(11) . . ?
O3 K2 P11 101.52(11) . . ?
N12 K2 P11 28.35(12) . . ?
O2 K2 P11 101.76(10) . . ?
N21 K2 P11 119.95(12) . . ?
O1 K2 P11 26.63(9) . . ?
N26 K2 P11 124.29(11) . . ?
P21 K2 P11 122.05(6) . . ?
O3 K2 C43 152.51(17) . . ?
N12 K2 C43 84.80(17) . . ?
O2 K2 C43 108.15(16) . . ?
N21 K2 C43 56.82(17) . . ?
O1 K2 C43 120.64(16) . . ?
N26 K2 C43 25.01(15) . . ?
P21 K2 C43 86.10(13) . . ?
P11 K2 C43 99.54(13) . . ?
O3 K2 P23 122.75(11) . . ?
N12 K2 P23 128.06(13) . . ?
O2 K2 P23 75.35(9) . . ?
N21 K2 P23 25.87(12) . . ?
O1 K2 P23 139.65(10) . . ?
N26 K2 P23 27.89(10) . . ?
P21 K2 P23 48.55(5) . . ?
P11 K2 P23 134.64(6) . . ?
C43 K2 P23 43.61(12) . . ?
O3 K2 K3 43.08(10) . . ?
N12 K2 K3 137.26(12) . . ?
O2 K2 K3 43.35(9) . . ?
N21 K2 K3 83.47(12) . . ?
O1 K2 K3 89.32(9) . . ?
N26 K2 K3 116.70(11) . . ?
P21 K2 K3 54.98(4) . . ?
P11 K2 K3 115.62(5) . . ?
C43 K2 K3 137.01(13) . . ?
P23 K2 K3 93.45(5) . . ?
O3 K2 K1 42.24(10) . . ?
N12 K2 K1 76.54(12) . . ?
O2 K2 K1 80.95(9) . . ?
N21 K2 K1 133.86(12) . . ?
O1 K2 K1 42.87(9) . . ?
N26 K2 K1 171.27(12) . . ?
P21 K2 K1 106.50(5) . . ?
P11 K2 K1 61.52(4) . . ?
C43 K2 K1 160.73(13) . . ?
P23 K2 K1 153.63(6) . . ?
K3 K2 K1 60.93(4) . . ?
O3 K3 O2 86.23(14) . . ?
O3 K3 N11 134.82(15) . 3_657 ?
O2 K3 N11 99.91(16) . 3_657 ?
O3 K3 N22 100.83(15) . . ?
O2 K3 N22 54.53(14) . . ?
N11 K3 N22 119.24(16) 3_657 . ?
O3 K3 N32 54.22(15) . . ?
O2 K3 N32 138.83(16) . . ?
N11 K3 N32 115.58(18) 3_657 . ?
N22 K3 N32 116.54(16) . . ?
O3 K3 O1 84.47(12) . 3_657 ?
O2 K3 O1 82.70(13) . 3_657 ?
N11 K3 O1 52.67(13) 3_657 3_657 ?
N22 K3 O1 135.98(15) . 3_657 ?
N32 K3 O1 102.05(14) . 3_657 ?
O3 K3 P31 25.84(10) . . ?
O2 K3 P31 111.98(11) . . ?
N11 K3 P31 127.27(13) 3_657 . ?
N22 K3 P31 113.45(12) . . ?
N32 K3 P31 28.72(12) . . ?
O1 K3 P31 90.14(9) 3_657 . ?
O3 K3 P21 93.76(11) . . ?
O2 K3 P21 25.61(9) . . ?
N11 K3 P21 110.92(13) 3_657 . ?
N22 K3 P21 28.92(11) . . ?
N32 K3 P21 133.43(13) . . ?
O1 K3 P21 107.77(10) 3_657 . ?
P31 K3 P21 115.98(6) . . ?
O3 K3 P11 106.78(10) . 3_657 ?
O2 K3 P11 98.22(10) . 3_657 ?
N11 K3 P11 28.14(11) 3_657 3_657 ?
N22 K3 P11 139.66(12) . 3_657 ?
N32 K3 P11 103.47(12) . 3_657 ?
O1 K3 P11 26.49(8) 3_657 3_657 ?
P31 K3 P11 103.95(6) . 3_657 ?
P21 K3 P11 119.13(6) . 3_657 ?
O3 K3 K2 41.51(10) . . ?
O2 K3 K2 46.58(10) . . ?
N11 K3 K2 136.88(13) 3_657 . ?
N22 K3 K2 67.96(11) . . ?
N32 K3 K2 92.25(12) . . ?
O1 K3 K2 91.28(9) 3_657 . ?
P31 K3 K2 66.25(5) . . ?
P21 K3 K2 52.87(4) . . ?
P11 K3 K2 117.45(5) 3_657 . ?
O3 K3 K1 83.55(10) . 3_657 ?
O2 K3 K1 39.48(9) . 3_657 ?
N11 K3 K1 74.57(13) 3_657 3_657 ?
N22 K3 K1 93.51(12) . 3_657 ?
N32 K3 K1 130.56(12) . 3_657 ?
O1 K3 K1 43.22(9) 3_657 3_657 ?
P31 K3 K1 104.78(5) . 3_657 ?
P21 K3 K1 64.76(5) . 3_657 ?
P11 K3 K1 61.77(5) 3_657 3_657 ?
K2 K3 K1 62.37(4) . 3_657 ?
O3 K3 K1 42.63(9) . . ?
O2 K3 K1 82.93(10) . . ?
N11 K3 K1 93.34(11) 3_657 . ?
N22 K3 K1 128.34(11) . . ?
N32 K3 K1 75.20(11) . . ?
O1 K3 K1 41.84(8) 3_657 . ?
P31 K3 K1 52.80(4) . . ?
P21 K3 K1 104.99(5) . . ?
P11 K3 K1 65.34(4) 3_657 . ?
K2 K3 K1 61.20(4) . . ?
K1 K3 K1 55.53(4) 3_657 . ?
O1 P11 N11 112.8(3) . . ?
O1 P11 N12 111.2(3) . . ?
N11 P11 N12 114.3(3) . . ?
O1 P11 K2 61.97(17) . . ?
N11 P11 K2 153.2(2) . . ?
N12 P11 K2 53.21(19) . . ?
O1 P11 K3 64.81(17) . 3_657 ?
N11 P11 K3 54.1(2) . 3_657 ?
N12 P11 K3 157.4(2) . 3_657 ?
K2 P11 K3 126.68(6) . 3_657 ?
O1 P11 K1 35.63(17) . . ?
N11 P11 K1 92.6(2) . . ?
N12 P11 K1 96.3(2) . . ?
K2 P11 K1 68.07(5) . . ?
K3 P11 K1 67.32(5) 3_657 . ?
N12 P12 N13 116.3(3) . . ?
N12 P12 N15 108.8(3) . . ?
N13 P12 N15 109.4(3) . . ?
N12 P12 N14 109.7(3) . . ?
N13 P12 N14 110.6(3) . . ?
N15 P12 N14 100.9(3) . . ?
N13 P13 N11 116.9(3) . . ?
N13 P13 N16 110.8(3) . . ?
N11 P13 N16 108.0(3) . . ?
N13 P13 N17 109.0(3) . . ?
N11 P13 N17 108.4(3) . . ?
N16 P13 N17 102.8(3) . . ?
P11 O1 K1 146.9(3) . 3_657 ?
P11 O1 K1 125.8(2) . . ?
K1 O1 K1 87.06(13) 3_657 . ?
P11 O1 K2 91.4(2) . . ?
K1 O1 K2 92.83(12) 3_657 . ?
K1 O1 K2 89.95(13) . . ?
P11 O1 K3 88.70(18) . 3_657 ?
K1 O1 K3 88.92(13) 3_657 3_657 ?
K1 O1 K3 87.27(12) . 3_657 ?
K2 O1 K3 176.64(17) . 3_657 ?
P13 N11 P11 123.8(4) . . ?
P13 N11 K3 137.3(3) . 3_657 ?
P11 N11 K3 97.7(2) . 3_657 ?
P12 N12 P11 123.2(3) . . ?
P12 N12 K2 137.2(3) . . ?
P11 N12 K2 98.4(2) . . ?
P13 N13 P12 123.1(3) . . ?
O2 P21 N21 112.6(3) . . ?
O2 P21 N22 110.3(3) . . ?
N21 P21 N22 113.1(3) . . ?
O2 P21 K2 60.01(18) . . ?
N21 P21 K2 63.9(2) . . ?
N22 P21 K2 99.8(2) . . ?
O2 P21 K3 50.88(18) . . ?
N21 P21 K3 133.5(2) . . ?
N22 P21 K3 59.5(2) . . ?
K2 P21 K3 72.15(5) . . ?
N22 P22 N23 117.7(3) . . ?
N22 P22 N24 108.9(3) . . ?
N23 P22 N24 108.8(3) . . ?
N22 P22 N25 111.2(3) . . ?
N23 P22 N25 106.9(3) . . ?
N24 P22 N25 102.2(3) . . ?
N23 P23 N21 116.6(3) . . ?
N23 P23 N27 108.3(3) . . ?
N21 P23 N27 112.2(3) . . ?
N23 P23 N26 110.1(3) . . ?
N21 P23 N26 105.5(3) . . ?
N27 P23 N26 103.3(3) . . ?
N23 P23 K2 106.4(2) . . ?
N21 P23 K2 53.9(2) . . ?
N27 P23 K2 145.0(2) . . ?
N26 P23 K2 59.4(2) . . ?
P21 O2 K1 154.7(3) . 3_657 ?
P21 O2 K3 103.5(2) . . ?
K1 O2 K3 99.23(15) 3_657 . ?
P21 O2 K2 92.9(2) . . ?
K1 O2 K2 98.18(14) 3_657 . ?
K3 O2 K2 90.07(13) . . ?
P23 N21 P21 124.9(4) . . ?
P23 N21 K2 100.2(3) . . ?
P21 N21 K2 86.8(2) . . ?
P22 N22 P21 121.4(4) . . ?
P22 N22 K3 137.1(3) . . ?
P21 N22 K3 91.6(2) . . ?
P22 N23 P23 121.5(4) . . ?
O3 P31 N31 112.0(3) . . ?
O3 P31 N32 111.7(3) . . ?
N31 P31 N32 112.6(3) . . ?
O3 P31 K1 54.19(17) . . ?
N31 P31 K1 60.0(2) . . ?
N32 P31 K1 118.4(2) . . ?
O3 P31 K3 51.15(19) . . ?
N31 P31 K3 123.1(3) . . ?
N32 P31 K3 61.5(2) . . ?
K1 P31 K3 74.09(5) . . ?
N32 P32 N33 114.7(3) . . ?
N32 P32 N34 111.4(3) . . ?
N33 P32 N34 109.6(3) . . ?
N32 P32 N35 112.9(4) . . ?
N33 P32 N35 109.3(3) . . ?
N34 P32 N35 97.6(4) . . ?
N31 P33 N37 123.8(6) . . ?
N31 P33 N33 117.5(3) . . ?
N37 P33 N33 105.0(5) . . ?
N31 P33 N36 98.8(6) . . ?
N37 P33 N36 103.4(7) . . ?
N33 P33 N36 105.8(5) . . ?
N31 P33 N36' 115.7(5) . . ?
N37 P33 N36' 76.5(7) . . ?
N33 P33 N36' 111.5(4) . . ?
N36 P33 N36' 27.0(5) . . ?
N31 P33 N37' 98.6(5) . . ?
N37 P33 N37' 27.6(5) . . ?
N33 P33 N37' 113.5(4) . . ?
N36 P33 N37' 122.3(6) . . ?
N36' P33 N37' 97.5(5) . . ?
P31 O3 K2 152.8(3) . . ?
P31 O3 K3 103.0(2) . . ?
K2 O3 K3 95.42(15) . . ?
P31 O3 K1 99.5(2) . . ?
K2 O3 K1 98.22(15) . . ?
K3 O3 K1 95.99(15) . . ?
P33 N31 P31 122.9(4) . . ?
P33 N31 K1 126.4(4) . . ?
P31 N31 K1 91.2(3) . . ?
P32 N32 P31 122.7(3) . . ?
P32 N32 K3 134.9(3) . . ?
P31 N32 K3 89.7(2) . . ?
P33 N33 P32 123.2(4) . . ?
N14 C12 C11 112.9(9) . . ?
C12 N14 C13 111.9(6) . . ?
C12 N14 P12 112.1(5) . . ?
C13 N14 P12 116.5(5) . . ?
N14 C13 C14 110.6(7) . . ?
C13 C14 C15 111.9(7) . . ?
N15 C15 C14 111.3(6) . . ?
C16 N15 C15 112.4(6) . . ?
C16 N15 P12 116.0(5) . . ?
C15 N15 P12 114.1(5) . . ?
N15 C16 C17 114.0(6) . . ?
N16 C22 C21 111.9(8) . . ?
C23 N16 C22 114.0(6) . . ?
C23 N16 P13 112.8(5) . . ?
C22 N16 P13 118.9(5) . . ?
N16 C23 C24 112.6(6) . . ?
C23 C24 C25 111.5(6) . . ?
N17 C25 C24 113.8(6) . . ?
C25 N17 C26' 125.7(11) . . ?
C25 N17 C26 106.5(7) . . ?
C26' N17 C26 35.9(8) . . ?
C25 N17 P13 114.5(5) . . ?
C26' N17 P13 116.7(10) . . ?
C26 N17 P13 112.6(5) . . ?
N17 C26 C27 111.4(8) . . ?
N17 C26' C27' 108.1(16) . . ?
C31 C32 N24 117.2(8) . . ?
C32 N24 C33 112.0(6) . . ?
C32 N24 P22 123.1(6) . . ?
C33 N24 P22 113.1(5) . . ?
N24 C33 C34 112.6(6) . . ?
C33 C34 C35 113.3(7) . . ?
N25 C35 C34 112.5(7) . . ?
C36 N25 C35 114.7(6) . . ?
C36 N25 P22 118.9(5) . . ?
C35 N25 P22 112.0(4) . . ?
N25 C36 C37 112.7(7) . . ?
N26 C42 C41 112.2(6) . . ?
C43 N26 C42 112.6(6) . . ?
C43 N26 P23 112.7(5) . . ?
C42 N26 P23 118.2(4) . . ?
C43 N26 K2 92.8(4) . . ?
C42 N26 K2 124.2(4) . . ?
P23 N26 K2 92.7(2) . . ?
N26 C43 C44 111.5(6) . . ?
N26 C43 K2 62.2(3) . . ?
C44 C43 K2 155.1(5) . . ?
C45 C44 C43 111.2(6) . . ?
N27 C45 C44 111.6(7) . . ?
C46 N27 C45 114.6(7) . . ?
C46 N27 P23 118.2(6) . . ?
C45 N27 P23 114.8(5) . . ?
C47 C46 N27 115.1(11) . . ?
N34 C52 C51 114.2(7) . . ?
C52 N34 C53 113.5(8) . . ?
C52 N34 P32 112.9(6) . . ?
C53 N34 P32 119.3(7) . . ?
C54 C53 N34 112.9(9) . . ?
C53 C54 C55 111.0(11) . . ?
C54 C55 N35 112.3(9) . . ?
C56 N35 C56' 54.4(12) . . ?
C56 N35 C55 110.6(8) . . ?
C56' N35 C55 127.4(13) . . ?
C56 N35 P32 114.3(7) . . ?
C56' N35 P32 115.1(11) . . ?
C55 N35 P32 116.4(6) . . ?
N35 C56 C57 115.7(8) . . ?
C56' C57 C56 49.2(11) . . ?
N35 C56' C57 115.8(15) . . ?
N36 C62 C61 105.3(14) . . ?
C63 N36 C62 111.7(11) . . ?
C63 N36 P33 111.7(10) . . ?
C62 N36 P33 122.9(10) . . ?
N36 C63 C64 108.4(13) . . ?
C65 C64 C63 116.9(13) . . ?
N37 C65 C64 109.1(13) . . ?
C65 N37 C66 114.1(11) . . ?
C65 N37 P33 114.6(10) . . ?
C66 N37 P33 123.3(9) . . ?
C67 C66 N37 123.6(15) . . ?
C61' C62' N36' 112.3(13) . . ?
C63' N36' C62' 106.0(10) . . ?
C63' N36' P33 121.5(8) . . ?
C62' N36' P33 106.9(10) . . ?
N36' C63' C64' 110.3(11) . . ?
C63' C64' C65' 113.8(11) . . ?
N37' C65' C64' 110.1(12) . . ?
C66' N37' C65' 105.6(11) . . ?
C66' N37' P33 127.3(10) . . ?
C65' N37' P33 119.5(9) . . ?
N37' C66' C67' 117.5(15) . . ?
N37' C66' K1 87.2(9) . . ?
C67' C66' K1 153.2(13) . . ?
C72 C71 C76 121.3(12) . . ?
C72 C71 C77 119.5(15) . . ?
C76 C71 C77 119.1(15) . . ?
C73 C72 C71 119.6(12) . . ?
C72 C73 C74 119.5(12) . . ?
C73 C74 C75 121.1(12) . . ?
C76 C75 C74 118.6(13) . . ?
C71 C76 C75 119.8(13) . . ?
C76' C71' C72' 119.1(11) . . ?
C76' C71' C77' 126.8(14) . . ?
C72' C71' C77' 114.1(14) . . ?
C73' C72' C71' 121.9(13) . . ?
C74' C73' C72' 119.0(13) . . ?
C73' C74' C75' 119.6(12) . . ?
C74' C75' C76' 121.4(12) . . ?
C71' C76' C75' 118.9(12) . . ?
C82 C81 C86 117.7 . . ?
C82 C81 C87 120.1 . . ?
C86 C81 C87 119.9 . . ?
C83 C82 C81 116.0 . . ?
C82 C83 C84 117.5 . . ?
C85 C84 C83 131.5 . . ?
C84 C85 C86 119.6 . . ?
C85 C86 C81 115.0 . . ?

loop_
_geom_bond_atom_site_label_1
_geom_bond_atom_site_label_2
_geom_bond_distance
_geom_bond_site_symmetry_2
_geom_bond_publ_flag
K1 O2 2.585(4) 3_657 ?
K1 O1 2.692(4) 3_657 ?
K1 O3 2.747(4) . ?
K1 O1 2.752(5) . ?
K1 N31 2.895(7) . ?
K1 P31 3.341(2) . ?
K1 C66' 3.387(18) . ?
K1 K1 3.749(3) 3_657 ?
K1 P11 3.833(2) . ?
K1 K3 4.014(2) 3_657 ?
K1 K3 4.0342(19) . ?
K1 K2 4.045(2) . ?
K2 O3 2.602(5) . ?
K2 N12 2.720(5) . ?
K2 O2 2.839(5) . ?
K2 N21 2.944(5) . ?
K2 O1 2.967(4) . ?
K2 N26 3.091(6) . ?
K2 P21 3.274(2) . ?
K2 P11 3.360(2) . ?
K2 C43 3.489(8) . ?
K2 P23 3.586(2) . ?
K2 K3 3.909(2) . ?
K3 O3 2.682(5) . ?
K3 O2 2.683(5) . ?
K3 N11 2.761(6) 3_657 ?
K3 N22 2.898(5) . ?
K3 N32 2.949(6) . ?
K3 O1 3.056(4) 3_657 ?
K3 P31 3.355(2) . ?
K3 P21 3.363(2) . ?
K3 P11 3.377(2) 3_657 ?
K3 K1 4.014(2) 3_657 ?
P11 O1 1.507(5) . ?
P11 N11 1.607(5) . ?
P11 N12 1.613(6) . ?
P11 K3 3.377(2) 3_657 ?
P12 N12 1.589(5) . ?
P12 N13 1.601(6) . ?
P12 N15 1.667(6) . ?
P12 N14 1.675(6) . ?
P13 N13 1.576(6) . ?
P13 N11 1.593(5) . ?
P13 N16 1.660(6) . ?
P13 N17 1.684(6) . ?
O1 K1 2.692(4) 3_657 ?
O1 K3 3.056(4) 3_657 ?
N11 K3 2.761(6) 3_657 ?
P21 O2 1.495(4) . ?
P21 N21 1.607(6) . ?
P21 N22 1.627(6) . ?
P22 N22 1.575(6) . ?
P22 N23 1.583(6) . ?
P22 N24 1.666(6) . ?
P22 N25 1.673(5) . ?
P23 N23 1.589(6) . ?
P23 N21 1.590(6) . ?
P23 N27 1.652(6) . ?
P23 N26 1.680(6) . ?
O2 K1 2.585(4) 3_657 ?
P31 O3 1.501(5) . ?
P31 N31 1.609(6) . ?
P31 N32 1.612(6) . ?
P32 N32 1.602(6) . ?
P32 N33 1.602(6) . ?
P32 N34 1.659(7) . ?
P32 N35 1.683(7) . ?
P33 N31 1.564(7) . ?
P33 N37 1.577(13) . ?
P33 N33 1.584(6) . ?
P33 N36 1.662(13) . ?
P33 N36' 1.693(11) . ?
P33 N37' 1.763(10) . ?
C11 C12 1.473(12) . ?
C12 N14 1.466(11) . ?
N14 C13 1.477(9) . ?
C13 C14 1.502(11) . ?
C14 C15 1.509(11) . ?
C15 N15 1.480(9) . ?
N15 C16 1.469(9) . ?
C16 C17 1.484(10) . ?
C21 C22 1.515(12) . ?
C22 N16 1.478(9) . ?
N16 C23 1.469(9) . ?
C23 C24 1.507(10) . ?
C24 C25 1.510(10) . ?
C25 N17 1.463(9) . ?
N17 C26' 1.492(17) . ?
N17 C26 1.506(11) . ?
C26 C27 1.522(14) . ?
C26' C27' 1.516(19) . ?
C31 C32 1.417(12) . ?
C32 N24 1.443(10) . ?
N24 C33 1.477(9) . ?
C33 C34 1.496(10) . ?
C34 C35 1.499(12) . ?
C35 N25 1.471(9) . ?
N25 C36 1.448(9) . ?
C36 C37 1.511(11) . ?
C41 C42 1.486(10) . ?
C42 N26 1.483(9) . ?
N26 C43 1.477(9) . ?
C43 C44 1.535(11) . ?
C44 C45 1.522(11) . ?
C45 N27 1.474(10) . ?
N27 C46 1.469(12) . ?
C46 C47 1.374(15) . ?
C51 C52 1.554(12) . ?
C52 N34 1.411(11) . ?
N34 C53 1.478(10) . ?
C53 C54 1.442(14) . ?
C54 C55 1.449(16) . ?
C55 N35 1.531(12) . ?
N35 C56 1.386(12) . ?
N35 C56' 1.415(19) . ?
C56 C57 1.554(13) . ?
C57 C56' 1.52(2) . ?
C61 C62 1.542(17) . ?
C62 N36 1.476(13) . ?
N36 C63 1.458(14) . ?
C63 C64 1.521(15) . ?
C64 C65 1.501(16) . ?
C65 N37 1.481(14) . ?
N37 C66 1.482(13) . ?
C66 C67 1.480(17) . ?
C61' C62' 1.508(17) . ?
C62' N36' 1.574(14) . ?
N36' C63' 1.470(13) . ?
C63' C64' 1.501(14) . ?
C64' C65' 1.516(14) . ?
C65' N37' 1.475(13) . ?
N37' C66' 1.470(14) . ?
C66' C67' 1.487(18) . ?
C71 C72 1.364(12) . ?
C71 C76 1.368(13) . ?
C71 C77 1.474(18) . ?
C72 C73 1.363(13) . ?
C73 C74 1.374(13) . ?
C74 C75 1.381(13) . ?
C75 C76 1.374(13) . ?
C71' C76' 1.374(13) . ?
C71' C72' 1.376(13) . ?
C71' C77' 1.498(15) . ?
C72' C73' 1.375(13) . ?
C73' C74' 1.365(13) . ?
C74' C75' 1.378(13) . ?
C75' C76' 1.380(13) . ?
C81 C82 1.3811 . ?
C81 C86 1.4912 . ?
C81 C87 1.5463 . ?
C82 C83 1.2491 . ?
C83 C84 1.4691 . ?
C84 C85 1.0051 . ?
C85 C86 1.3533 . ?
